data_2224305
loop_
_publ_author_name
'Figueiras, Carlos A. L.'
'Bomfim, Jo\~ao A. S.'
'Howie, R. Alan'
'Tiekink, Edward R. T.'
'Wardell, James L.'

_publ_section_title Dichloridobis(1,10-phenanthroline-5,6-dione-\k^2^<i>N</i>,<i>N</i>')mercury(II)
_journal_coeditor_code HY2254
_journal_issue 12
_journal_name_full 'Acta Crystallographica Section E'
_journal_page_first m1645
_journal_paper_doi 10.1107/S1600536809049289
_journal_volume 65
_journal_year 2009
_chemical_formula_iupac '[Hg Cl2 (C12 H6 N2 O2)2]'
_chemical_formula_moiety 'C24 H12 Cl2 Hg N4 O4'
_chemical_formula_sum 'C24 H12 Cl2 Hg N4 O4'
_chemical_formula_weight 691.87
_chemical_name_systematic Dichloridobis(1,10-phenanthroline-5,6-dione-\k^2^<i>N</i>,<i>N</i>')mercury(II)
_space_group_IT_number 43
_symmetry_cell_setting orthorhombic
_symmetry_space_group_name_Hall 'F 2 -2d'
_symmetry_space_group_name_H-M 'F d d 2'
_atom_sites_solution_hydrogens geom
_atom_sites_solution_primary direct
_atom_sites_solution_secondary difmap
_audit_creation_method SHELXL-97
_cell_angle_alpha 90
_cell_angle_beta 90
_cell_angle_gamma 90
_cell_formula_units_Z 8
_cell_length_a 8.2261(2)
_cell_length_b 42.6761(11)
_cell_length_c 12.6108(3)
_cell_measurement_reflns_used 18660
_cell_measurement_temperature 120(2)
_cell_measurement_theta_max 27.5
_cell_measurement_theta_min 2.9
_cell_volume 4427.12(19)
_computing_cell_refinement 'DENZO (Otwinowski & Minor, 1997) and COLLECT (Hooft, 1998)'
_computing_data_collection 'COLLECT (Hooft, 1998)'
_computing_data_reduction 'DENZO (Otwinowski & Minor, 1997) and COLLECT (Hooft, 1998)'
_computing_molecular_graphics 'DIAMOND (Brandenburg, 1999)'
_computing_publication_material 'publCIF (Westrip, 2009)'
_computing_structure_refinement 'SHELXL97 (Sheldrick, 2008)'
_computing_structure_solution 'SHELXS97 (Sheldrick, 2008)'
_diffrn_ambient_temperature 120(2)
_diffrn_detector_area_resol_mean 9.091
_diffrn_measured_fraction_theta_full 0.998
_diffrn_measured_fraction_theta_max 0.998
_diffrn_measurement_device_type 'Nonius KappaCCD'
_diffrn_measurement_method '\f and \w scans'
_diffrn_radiation_monochromator '10 cm confocal mirrors'
_diffrn_radiation_source 'Enraf Nonius FR591 rotating anode'
_diffrn_radiation_type MoK\a
_diffrn_radiation_wavelength 0.71073
_diffrn_reflns_av_R_equivalents 0.075
_diffrn_reflns_av_sigmaI/netI 0.049
_diffrn_reflns_limit_h_max 8
_diffrn_reflns_limit_h_min -10
_diffrn_reflns_limit_k_max 55
_diffrn_reflns_limit_k_min -55
_diffrn_reflns_limit_l_max 16
_diffrn_reflns_limit_l_min -16
_diffrn_reflns_number 10751
_diffrn_reflns_theta_full 27.5
_diffrn_reflns_theta_max 27.5
_diffrn_reflns_theta_min 3.0
_diffrn_standards_decay_% 0
_diffrn_standards_number 0
_exptl_absorpt_coefficient_mu 7.237
_exptl_absorpt_correction_T_max 0.651
_exptl_absorpt_correction_T_min 0.204
_exptl_absorpt_correction_type multi-scan
_exptl_absorpt_process_details '(SADABS; Sheldrick, 1996)'
_exptl_crystal_colour yellow
_exptl_crystal_density_diffrn 2.076
_exptl_crystal_density_method 'not measured'
_exptl_crystal_description block
_exptl_crystal_F_000 2640
_exptl_crystal_size_max 0.20
_exptl_crystal_size_mid 0.10
_exptl_crystal_size_min 0.06
_refine_diff_density_max 2.27
_refine_diff_density_min -0.68
_refine_ls_abs_structure_details 'Flack (1983), 1163 Friedel pairs'
_refine_ls_abs_structure_Flack -0.012(13)
_refine_ls_extinction_method none
_refine_ls_goodness_of_fit_ref 1.05
_refine_ls_hydrogen_treatment constr
_refine_ls_matrix_type full
_refine_ls_number_parameters 159
_refine_ls_number_reflns 2487
_refine_ls_number_restraints 1
_refine_ls_restrained_S_all 1.05
_refine_ls_R_factor_all 0.043
_refine_ls_R_factor_gt 0.037
_refine_ls_shift/su_max 0.000
_refine_ls_shift/su_max_lt 0.001
_refine_ls_shift/su_mean 0.000
_refine_ls_structure_factor_coef Fsqd
_refine_ls_weighting_details 'calc w=1/[\s^2^(Fo^2^)+(0.0564P)^2^+3.1352P] where P=(Fo^2^+2Fc^2^)/3'
_refine_ls_weighting_scheme calc
_refine_ls_wR_factor_gt 0.091
_refine_ls_wR_factor_ref 0.094
_reflns_number_gt 2239
_reflns_number_total 2487
_reflns_threshold_expression I>2\s(I)
_cod_data_source_file hy2254.cif
_cod_data_source_block I
_cod_depositor_comments
;
The following automatic conversions were performed:
'_symmetry_cell_setting' value 'Orthorhombic' changed to 'orthorhombic'
according to '/home/saulius/struct/CIF-dictionaries/cif_core.dic'
dictionary named 'cif_core.dic' version 2.4.1 from 2010-06-29.

Automatic conversion script
Id: cif_fix_enum 1527 2010-12-29 10:47:43Z saulius 

The following automatic conversions were performed:

'_symmetry_cell_setting' value 'Orthorhombic' changed to
'orthorhombic' according to
/home/saulius/struct/CIF-dictionaries/cif_core.dic dictionary named
'cif_core.dic' version 2.4.1 from 2010-06-29.

Automatic conversion script
Id: cif_fix_values 1715 2011-07-08 13:25:40Z adriana 
;
_cod_database_code 2224305
_cod_database_fobs_code 2224305

loop_
_symmetry_equiv_pos_as_xyz
'x, y, z'
'-x, -y, z'
'x+1/4, -y+1/4, z+1/4'
'-x+1/4, y+1/4, z+1/4'
'x, y+1/2, z+1/2'
'-x, -y+1/2, z+1/2'
'x+1/4, -y+3/4, z+3/4'
'-x+1/4, y+3/4, z+3/4'
'x+1/2, y, z+1/2'
'-x+1/2, -y, z+1/2'
'x+3/4, -y+1/4, z+3/4'
'-x+3/4, y+1/4, z+3/4'
'x+1/2, y+1/2, z'
'-x+1/2, -y+1/2, z'
'x+3/4, -y+3/4, z+1/4'
'-x+3/4, y+3/4, z+1/4'

loop_
_atom_site_type_symbol
_atom_site_label
_atom_site_fract_x
_atom_site_fract_y
_atom_site_fract_z
_atom_site_U_iso_or_equiv
_atom_site_adp_type
_atom_site_calc_flag
_atom_site_refinement_flags
_atom_site_occupancy
_atom_site_disorder_assembly
_atom_site_disorder_group
Hg Hg 0.0000 0.0000 0.48512(8) 0.04052(12) Uani d S 1 . .
Cl Cl1 0.1811(2) 0.03035(5) 0.61020(15) 0.0486(4) Uani d . 1 . .
O O1 -0.3649(8) 0.12440(15) 0.2228(6) 0.072(2) Uani d . 1 . .
O O2 -0.0592(10) 0.12581(18) 0.1361(7) 0.081(2) Uani d . 1 . .
N N1 -0.2157(8) 0.03565(16) 0.4299(5) 0.0406(14) Uani d . 1 . .
N N2 0.0815(7) 0.03486(14) 0.3337(4) 0.0399(13) Uani d . 1 . .
C C1 -0.3618(9) 0.03505(19) 0.4754(6) 0.0472(16) Uani d . 1 . .
H H1 -0.3840 0.0191 0.5258 0.057 Uiso calc R 1 . .
C C2 -0.4837(9) 0.0567(2) 0.4528(7) 0.050(2) Uani d . 1 . .
H H2 -0.5869 0.0554 0.4864 0.060 Uiso calc R 1 . .
C C3 -0.4507(11) 0.07993(18) 0.3806(6) 0.0459(17) Uani d . 1 . .
H H3 -0.5300 0.0955 0.3653 0.055 Uiso calc R 1 . .
C C4 -0.3014(10) 0.08061(18) 0.3300(6) 0.0435(16) Uani d . 1 . .
C C5 -0.2664(10) 0.1051(2) 0.2493(14) 0.057(3) Uani d . 1 . .
C C6 -0.0923(11) 0.1052(2) 0.1979(8) 0.059(2) Uani d . 1 . .
C C7 0.0217(9) 0.0800(2) 0.2297(7) 0.0450(17) Uani d . 1 . .
C C8 0.1742(11) 0.0790(2) 0.1830(6) 0.0482(18) Uani d . 1 . .
H H8 0.2071 0.0945 0.1335 0.058 Uiso calc R 1 . .
C C9 0.2777(9) 0.0545(2) 0.2110(6) 0.0453(18) Uani d . 1 . .
H H9 0.3818 0.0526 0.1792 0.054 Uiso calc R 1 . .
C C10 0.2257(10) 0.03325(19) 0.2861(7) 0.0437(17) Uani d . 1 . .
H H10 0.2965 0.0166 0.3047 0.052 Uiso calc R 1 . .
C C11 -0.0196(9) 0.05763(18) 0.3047(6) 0.0409(16) Uani d . 1 . .
C C12 -0.1850(9) 0.05809(16) 0.3578(7) 0.0413(14) Uani d . 1 . .

loop_
_atom_site_aniso_label
_atom_site_aniso_U_11
_atom_site_aniso_U_22
_atom_site_aniso_U_33
_atom_site_aniso_U_12
_atom_site_aniso_U_13
_atom_site_aniso_U_23
Hg 0.03662(19) 0.04817(18) 0.03677(16) 0.00021(19) 0.000 0.000
Cl1 0.0400(9) 0.0635(11) 0.0424(9) -0.0042(8) -0.0003(8) -0.0077(8)
O1 0.062(4) 0.064(4) 0.091(5) 0.015(3) 0.005(4) 0.029(4)
O2 0.055(4) 0.082(5) 0.106(6) 0.016(4) 0.016(4) 0.049(4)
N1 0.042(3) 0.046(3) 0.034(3) -0.003(3) 0.004(2) -0.003(3)
N2 0.035(3) 0.049(3) 0.036(3) 0.003(3) 0.000(2) -0.001(2)
C1 0.039(4) 0.064(4) 0.039(3) -0.007(3) -0.002(3) -0.005(4)
C2 0.033(4) 0.069(5) 0.047(4) -0.006(3) 0.001(3) -0.010(3)
C3 0.044(4) 0.047(4) 0.047(4) 0.006(3) -0.004(3) -0.011(3)
C4 0.032(3) 0.053(4) 0.045(4) 0.001(3) -0.006(3) -0.004(3)
C5 0.048(5) 0.055(4) 0.067(10) 0.002(4) -0.011(5) 0.012(5)
C6 0.052(5) 0.059(5) 0.067(5) 0.000(4) -0.008(4) 0.012(4)
C7 0.044(4) 0.048(4) 0.043(4) -0.003(3) 0.004(3) -0.001(3)
C8 0.050(5) 0.052(4) 0.043(4) -0.004(3) -0.001(3) 0.007(3)
C9 0.037(4) 0.062(5) 0.038(4) -0.011(3) 0.001(3) -0.007(3)
C10 0.047(5) 0.042(4) 0.042(4) 0.005(3) -0.007(3) -0.001(3)
C11 0.043(4) 0.042(4) 0.038(3) 0.000(3) -0.002(3) -0.009(3)
C12 0.039(4) 0.040(3) 0.045(3) 0.000(3) -0.009(3) -0.002(3)

loop_
_atom_type_symbol
_atom_type_description
_atom_type_scat_dispersion_real
_atom_type_scat_dispersion_imag
_atom_type_scat_source
C C 0.0033 0.0016 'International Tables Vol C Tables 4.2.6.8 and 6.1.1.4'
H H 0.0000 0.0000 'International Tables Vol C Tables 4.2.6.8 and 6.1.1.4'
Cl Cl 0.1484 0.1585 'International Tables Vol C Tables 4.2.6.8 and 6.1.1.4'
Hg Hg -2.3894 9.2266 'International Tables Vol C Tables 4.2.6.8 and 6.1.1.4'
N N 0.0061 0.0033 'International Tables Vol C Tables 4.2.6.8 and 6.1.1.4'
O O 0.0106 0.0060 'International Tables Vol C Tables 4.2.6.8 and 6.1.1.4'

loop_
_geom_angle_atom_site_label_1
_geom_angle_atom_site_label_2
_geom_angle_atom_site_label_3
_geom_angle_site_symmetry_1
_geom_angle_site_symmetry_3
_geom_angle
_geom_angle_publ_flag
N1 Hg N1 . 2 146.8(3) ?
N1 Hg N2 . 2 87.6(2) ?
N1 Hg N2 2 2 66.9(2) ?
N1 Hg N2 . . 66.9(2) ?
N1 Hg N2 2 . 87.6(2) ?
N2 Hg N2 2 . 81.0(3) ?
N1 Hg Cl1 . . 106.71(16) ?
N1 Hg Cl1 2 . 93.95(16) ?
N2 Hg Cl1 2 . 159.31(13) ?
N2 Hg Cl1 . . 90.78(14) ?
N1 Hg Cl1 . 2 93.95(16) ?
N1 Hg Cl1 2 2 106.71(16) ?
N2 Hg Cl1 2 2 90.78(14) ?
N2 Hg Cl1 . 2 159.31(13) ?
Cl1 Hg Cl1 . 2 102.75(10) ?
C1 N1 C12 . . 118.3(7) ?
C1 N1 Hg . . 121.4(5) ?
C12 N1 Hg . . 120.0(5) ?
C11 N2 C10 . . 118.1(7) ?
C11 N2 Hg . . 118.3(5) ?
C10 N2 Hg . . 123.4(5) ?
N1 C1 C2 . . 123.3(8) ?
N1 C1 H1 . . 118.4 ?
C2 C1 H1 . . 118.4 ?
C3 C2 C1 . . 118.2(7) ?
C3 C2 H2 . . 120.9 ?
C1 C2 H2 . . 120.9 ?
C2 C3 C4 . . 119.8(7) ?
C2 C3 H3 . . 120.1 ?
C4 C3 H3 . . 120.1 ?
C3 C4 C12 . . 118.4(8) ?
C3 C4 C5 . . 120.1(7) ?
C12 C4 C5 . . 121.4(7) ?
O1 C5 C4 . . 122.8(9) ?
O1 C5 C6 . . 119.8(11) ?
C4 C5 C6 . . 117.4(8) ?
O2 C6 C7 . . 124.1(9) ?
O2 C6 C5 . . 118.3(9) ?
C7 C6 C5 . . 117.5(8) ?
C11 C7 C8 . . 119.4(8) ?
C11 C7 C6 . . 122.0(7) ?
C8 C7 C6 . . 118.6(8) ?
C7 C8 C9 . . 117.9(8) ?
C7 C8 H8 . . 121.0 ?
C9 C8 H8 . . 121.0 ?
C10 C9 C8 . . 118.6(7) ?
C10 C9 H9 . . 120.7 ?
C8 C9 H9 . . 120.7 ?
N2 C10 C9 . . 123.5(7) ?
N2 C10 H10 . . 118.3 ?
C9 C10 H10 . . 118.3 ?
N2 C11 C7 . . 122.5(7) ?
N2 C11 C12 . . 116.7(7) ?
C7 C11 C12 . . 120.8(7) ?
N1 C12 C4 . . 122.0(8) ?
N1 C12 C11 . . 117.3(7) ?
C4 C12 C11 . . 120.7(7) ?

loop_
_geom_bond_atom_site_label_1
_geom_bond_atom_site_label_2
_geom_bond_site_symmetry_2
_geom_bond_distance
_geom_bond_publ_flag
Hg N1 . 2.439(7) y
Hg N2 . 2.512(6) y
Hg Cl1 . 2.5270(19) y
O1 C5 . 1.203(11) ?
O2 C6 . 1.206(11) ?
N1 C1 . 1.332(10) ?
N1 C12 . 1.344(10) ?
N2 C11 . 1.330(10) ?
N2 C10 . 1.331(10) ?
C1 C2 . 1.393(12) ?
C1 H1 . 0.9500 ?
C2 C3 . 1.374(13) ?
C2 H2 . 0.9500 ?
C3 C4 . 1.384(11) ?
C3 H3 . 0.9500 ?
C4 C12 . 1.401(11) ?
C4 C5 . 1.487(15) ?
C5 C6 . 1.572(14) ?
C6 C7 . 1.483(12) ?
C7 C11 . 1.386(12) ?
C7 C8 . 1.387(12) ?
C8 C9 . 1.392(12) ?
C8 H8 . 0.9500 ?
C9 C10 . 1.380(11) ?
C9 H9 . 0.9500 ?
C10 H10 . 0.9500 ?
C11 C12 . 1.516(11) ?

loop_
_geom_hbond_atom_site_label_D
_geom_hbond_atom_site_label_H
_geom_hbond_atom_site_label_A
_geom_hbond_site_symmetry_A
_geom_hbond_distance_DH
_geom_hbond_distance_HA
_geom_hbond_distance_DA
_geom_hbond_angle_DHA
C2 H2 Cl1 1_455 0.95 2.69 3.578(8) 156
C9 H9 Cl1 9_554 0.95 2.78 3.701(8) 164

loop_
_geom_torsion_atom_site_label_1
_geom_torsion_atom_site_label_2
_geom_torsion_atom_site_label_3
_geom_torsion_atom_site_label_4
_geom_torsion_site_symmetry_1
_geom_torsion_site_symmetry_2
_geom_torsion_site_symmetry_3
_geom_torsion_site_symmetry_4
_geom_torsion
_geom_torsion_publ_flag
N1 Hg N1 C1 2 . . . 135.2(6) ?
N2 Hg N1 C1 2 . . . 96.6(6) ?
N2 Hg N1 C1 . . . . 177.8(6) ?
Cl1 Hg N1 C1 . . . . -98.6(6) ?
Cl1 Hg N1 C1 2 . . . 5.9(6) ?
N1 Hg N1 C12 2 . . . -50.0(5) ?
N2 Hg N1 C12 2 . . . -88.6(6) ?
N2 Hg N1 C12 . . . . -7.4(5) ?
Cl1 Hg N1 C12 . . . . 76.2(6) ?
Cl1 Hg N1 C12 2 . . . -179.2(5) ?
N1 Hg N2 C11 . . . . 7.4(5) ?
N1 Hg N2 C11 2 . . . 165.7(5) ?
N2 Hg N2 C11 2 . . . 98.7(5) ?
Cl1 Hg N2 C11 . . . . -100.4(5) ?
Cl1 Hg N2 C11 2 . . . 30.9(8) ?
N1 Hg N2 C10 . . . . -177.7(6) ?
N1 Hg N2 C10 2 . . . -19.5(6) ?
N2 Hg N2 C10 2 . . . -86.5(6) ?
Cl1 Hg N2 C10 . . . . 74.4(6) ?
Cl1 Hg N2 C10 2 . . . -154.2(5) ?
C12 N1 C1 C2 . . . . -0.6(12) ?
Hg N1 C1 C2 . . . . 174.3(6) ?
N1 C1 C2 C3 . . . . -0.5(12) ?
C1 C2 C3 C4 . . . . 2.2(12) ?
C2 C3 C4 C12 . . . . -2.7(11) ?
C2 C3 C4 C5 . . . . 178.2(9) ?
C3 C4 C5 O1 . . . . -2.1(18) ?
C12 C4 C5 O1 . . . . 178.8(11) ?
C3 C4 C5 C6 . . . . 177.9(9) ?
C12 C4 C5 C6 . . . . -1.1(16) ?
O1 C5 C6 O2 . . . . 3.5(19) ?
C4 C5 C6 O2 . . . . -176.5(10) ?
O1 C5 C6 C7 . . . . -177.1(11) ?
C4 C5 C6 C7 . . . . 2.9(16) ?
O2 C6 C7 C11 . . . . 177.0(10) ?
C5 C6 C7 C11 . . . . -2.3(14) ?
O2 C6 C7 C8 . . . . -2.6(15) ?
C5 C6 C7 C8 . . . . 178.0(9) ?
C11 C7 C8 C9 . . . . 2.5(12) ?
C6 C7 C8 C9 . . . . -177.8(8) ?
C7 C8 C9 C10 . . . . -2.2(12) ?
C11 N2 C10 C9 . . . . 2.3(12) ?
Hg N2 C10 C9 . . . . -172.5(6) ?
C8 C9 C10 N2 . . . . -0.2(12) ?
C10 N2 C11 C7 . . . . -1.9(11) ?
Hg N2 C11 C7 . . . . 173.2(6) ?
C10 N2 C11 C12 . . . . 177.9(7) ?
Hg N2 C11 C12 . . . . -7.0(8) ?
C8 C7 C11 N2 . . . . -0.5(12) ?
C6 C7 C11 N2 . . . . 179.8(8) ?
C8 C7 C11 C12 . . . . 179.7(7) ?
C6 C7 C11 C12 . . . . 0.0(12) ?
C1 N1 C12 C4 . . . . 0.1(11) ?
Hg N1 C12 C4 . . . . -174.9(5) ?
C1 N1 C12 C11 . . . . -178.1(6) ?
Hg N1 C12 C11 . . . . 6.9(9) ?
C3 C4 C12 N1 . . . . 1.6(11) ?
C5 C4 C12 N1 . . . . -179.4(9) ?
C3 C4 C12 C11 . . . . 179.8(7) ?
C5 C4 C12 C11 . . . . -1.2(13) ?
N2 C11 C12 N1 . . . . 0.3(10) ?
C7 C11 C12 N1 . . . . -179.9(7) ?
N2 C11 C12 C4 . . . . -178.0(7) ?
C7 C11 C12 C4 . . . . 1.9(11) ?
O1 C5 C6 O2 . . . . 3.5(19) ?
